data_4512129
loop_
_publ_author_name
'Hawes, Chris S.'
'Moubaraki, Boujemaa'
'Murray, Keith S.'
'Kruger, Paul E.'
'Turner, David R.'
'Batten, Stuart R.'

_publ_section_title
;
 Exploiting the Pyrazole-Carboxylate Mixed Ligand System in the Crystal
 Engineering of Coordination Polymers
;
_journal_issue 11
_journal_name_full 'Crystal Growth &amp; Design'
_journal_page_first 5749
_journal_paper_doi 10.1021/cg501004u
_journal_volume 14
_journal_year 2014
_chemical_absolute_configuration ad
_chemical_formula_moiety 'C62 H60 Co2 N12 O18, H2 O'
_chemical_formula_sum 'C62 H62 Co2 N12 O19'
_chemical_formula_weight 1397.10
_chemical_name_systematic
;
 ? 
;
_space_group_crystal_system orthorhombic
_space_group_IT_number 18
_space_group_name_Hall 'P 2 2ab'
_space_group_name_H-M_alt 'P 21 21 2'
_symmetry_space_group_name_Hall 'P 2 2ab'
_symmetry_space_group_name_H-M 'P 21 21 2'
_atom_sites_solution_hydrogens geom
_atom_sites_solution_primary direct
_atom_sites_solution_secondary difmap
_audit_creation_date 2014-05-21
_audit_creation_method
;
Olex2 1.2
(compiled 2014.03.20 svn.r2914 for OlexSys, GUI svn.r4816)
;
_cell_angle_alpha 90.00
_cell_angle_beta 90.00
_cell_angle_gamma 90.00
_cell_formula_units_Z 2
_cell_length_a 15.0516(6)
_cell_length_b 21.3252(7)
_cell_length_c 9.1395(3)
_cell_measurement_reflns_used 9083
_cell_measurement_temperature 123(2)
_cell_measurement_theta_max 28.00
_cell_measurement_theta_min 2.42
_cell_volume 2933.58(18)
_computing_molecular_graphics 'Olex2 (Dolomanov et al., 2009)'
_computing_publication_material 'Olex2 (Dolomanov et al., 2009)'
_computing_structure_refinement 'XLMP (Sheldrick, 2008)'
_computing_structure_solution 'XS (Sheldrick, 2008)'
_diffrn_ambient_temperature 123(2)
_diffrn_measured_fraction_theta_full 0.997
_diffrn_measured_fraction_theta_max 0.996
_diffrn_measurement_device_type 'Bruker APEX-II CCD'
_diffrn_measurement_method '\f and \w scans'
_diffrn_radiation_monochromator graphite
_diffrn_radiation_type MoK\a
_diffrn_radiation_wavelength 0.71073
_diffrn_reflns_av_R_equivalents 0.0635
_diffrn_reflns_av_unetI/netI 0.0371
_diffrn_reflns_limit_h_max 21
_diffrn_reflns_limit_h_min -21
_diffrn_reflns_limit_k_max 29
_diffrn_reflns_limit_k_min -30
_diffrn_reflns_limit_l_max 12
_diffrn_reflns_limit_l_min -12
_diffrn_reflns_number 111189
_diffrn_reflns_theta_full 26.00
_diffrn_reflns_theta_max 30.15
_diffrn_reflns_theta_min 2.87
_diffrn_source 'fine-focus sealed tube'
_diffrn_standards_number 0
_exptl_absorpt_coefficient_mu 0.656
_exptl_absorpt_correction_T_max 0.7460
_exptl_absorpt_correction_T_min 0.7087
_exptl_absorpt_correction_type multi-scan
_exptl_absorpt_process_details
;
SADABS-2008/1 (Bruker,2008) was used for absorption correction.
wR2(int) was 0.0798 before and 0.0635 after correction.
The Ratio of minimum to maximum transmission is 0.9500.
The \l/2 correction factor is 0.0015.
;
_exptl_crystal_colour red
_exptl_crystal_colour_primary red
_exptl_crystal_density_diffrn 1.582
_exptl_crystal_density_method 'not measured'
_exptl_crystal_description rod
_exptl_crystal_F_000 1448
_exptl_crystal_size_max 0.3
_exptl_crystal_size_mid 0.14
_exptl_crystal_size_min 0.14
_refine_diff_density_max 1.062
_refine_diff_density_min -0.550
_refine_diff_density_rms 0.066
_refine_ls_abs_structure_details 'Flack H D (1983), Acta Cryst. A39, 876-881'
_refine_ls_abs_structure_Flack -0.011(11)
_refine_ls_extinction_method none
_refine_ls_goodness_of_fit_ref 1.037
_refine_ls_hydrogen_treatment mixed
_refine_ls_matrix_type full
_refine_ls_number_parameters 447
_refine_ls_number_reflns 8630
_refine_ls_number_restraints 10
_refine_ls_restrained_S_all 1.044
_refine_ls_R_factor_all 0.0500
_refine_ls_R_factor_gt 0.0395
_refine_ls_shift/su_max 0.001
_refine_ls_shift/su_mean 0.000
_refine_ls_structure_factor_coef Fsqd
_refine_ls_weighting_details 'calc w=1/[\s^2^(Fo^2^)+(0.0424P)^2^+1.7165P] where P=(Fo^2^+2Fc^2^)/3'
_refine_ls_weighting_scheme calc
_refine_ls_wR_factor_gt 0.0885
_refine_ls_wR_factor_ref 0.0945
_reflns_number_gt 7533
_reflns_number_total 8630
_reflns_threshold_expression >2sigma(I)
_cod_data_source_file cg501004u_si_002.cif
_cod_data_source_block 1
_cod_depositor_comments 'Adding full bibliography for 4512129--4512135.cif.'
_cod_database_code 4512129
_olex2_refinement_description
;
1. Fixed Uiso
 At 1.2 times of:
  All C(H) groups, All C(H,H) groups, All N(H) groups
 At 1.5 times of:
  All C(H,H,H) groups, All O(H) groups, All O(H,H) groups
2. Restrained distances
 H47B-O47
 0.87 with sigma of 0.02
 H47A-H47B
 1.39 with sigma of 0.02
 H48B-O45_$1
 2.44 with sigma of 0.01
 O40_$2-H48A
 3.16 with sigma of 0.01
3. Uiso/Uaniso restraints and constraints
Uanis(O48) \\sim Ueq: with sigma of 0.001 and sigma for terminal atoms of 0.001
4. Others
 Fixed Sof: O48(0.5) H48A(0.5) H48B(0.5)
5.a Free rotating group:
 O48(H48A,H48B)
5.b Rotating group:
 O47(H47A)
5.c Ternary CH refined with riding coordinates:
 C20(H20), C42(H42)
5.d Secondary CH2 refined with riding coordinates:
 C9(H9A,H9B)
5.e Aromatic/amide H refined with riding coordinates:
 N3(H3), N13(H13), C30(H30), C31(H31), C38(H38), C39(H39)
5.f Idealised Me refined as rotating group:
 C7(H7A,H7B,H7C), C8(H8A,H8B,H8C), C15(H15A,H15B,H15C), C16(H16A,H16B,H16C),
 C21(H21A,H21B,H21C), C43(H43A,H43B,H43C)
;

loop_
_space_group_symop_id
_space_group_symop_operation_xyz
1 'x, y, z'
2 '-x, -y, z'
3 'x+1/2, -y+1/2, -z'
4 '-x+1/2, y+1/2, -z'

loop_
_atom_site_label
_atom_site_type_symbol
_atom_site_fract_x
_atom_site_fract_y
_atom_site_fract_z
_atom_site_U_iso_or_equiv
_atom_site_adp_type
_atom_site_occupancy
_atom_site_calc_flag
_atom_site_disorder_assembly
_atom_site_disorder_group
_atom_site_refinement_flags_posn
_atom_site_refinement_flags_adp
Co1 Co 0.568252(18) 0.694327(14) 0.89675(3) 0.01672(7) Uani 1 d . . . .
N2 N 0.48848(12) 0.69061(9) 1.08107(19) 0.0201(4) Uani 1 d . . . .
N3 N 0.48670(13) 0.63891(9) 1.1679(2) 0.0215(4) Uani 1 d . . . .
H3 H 0.5134 0.6034 1.1462 0.026 Uiso 1 calc . . R .
C4 C 0.43922(15) 0.64834(11) 1.2915(2) 0.0206(4) Uani 1 d . . . .
C5 C 0.40895(14) 0.70941(11) 1.2853(2) 0.0185(4) Uani 1 d . . . .
C6 C 0.44099(15) 0.73358(10) 1.1524(2) 0.0177(4) Uani 1 d . . . .
C7 C 0.42868(16) 0.79759(10) 1.0903(2) 0.0233(4) Uani 1 d . . . .
H7A H 0.4782 0.8244 1.1205 0.035 Uiso 1 calc . . GR .
H7B H 0.3728 0.8154 1.1264 0.035 Uiso 1 calc . . GR .
H7C H 0.4269 0.7951 0.9833 0.035 Uiso 1 calc . . GR .
C8 C 0.42874(16) 0.59766(11) 1.4021(3) 0.0248(4) Uani 1 d . . . .
H8A H 0.4529 0.5584 1.3630 0.037 Uiso 1 calc . . GR .
H8B H 0.3656 0.5921 1.4246 0.037 Uiso 1 calc . . GR .
H8C H 0.4608 0.6091 1.4915 0.037 Uiso 1 calc . . GR .
C9 C 0.35362(15) 0.74487(11) 1.3960(3) 0.0219(4) Uani 1 d . . . .
H9A H 0.3601 0.7904 1.3775 0.026 Uiso 1 calc . . R .
H9B H 0.2903 0.7339 1.3815 0.026 Uiso 1 calc . . R .
C10 C 0.37843(15) 0.73163(11) 1.5526(2) 0.0177(4) Uani 1 d . . . .
C11 C 0.46462(14) 0.73251(10) 1.6124(2) 0.0169(4) Uani 1 d . . . .
N12 N 0.46254(11) 0.71649(9) 1.75358(19) 0.0160(4) Uani 1 d . . . .
N13 N 0.37586(11) 0.70563(9) 1.78400(19) 0.0169(4) Uani 1 d . . . .
H13 H 0.3560 0.6939 1.8703 0.020 Uiso 1 calc . . R .
C14 C 0.32350(14) 0.71498(11) 1.6662(2) 0.0184(4) Uani 1 d . . . .
C15 C 0.22483(15) 0.70834(15) 1.6742(3) 0.0314(6) Uani 1 d . . . .
H15A H 0.1984 0.7485 1.7027 0.047 Uiso 1 calc . . GR .
H15B H 0.2095 0.6763 1.7469 0.047 Uiso 1 calc . . GR .
H15C H 0.2018 0.6958 1.5783 0.047 Uiso 1 calc . . GR .
C16 C 0.54864(15) 0.74892(12) 1.5358(2) 0.0229(5) Uani 1 d . . . .
H16A H 0.5912 0.7661 1.6064 0.034 Uiso 1 calc . . GR .
H16B H 0.5364 0.7803 1.4601 0.034 Uiso 1 calc . . GR .
H16C H 0.5737 0.7112 1.4905 0.034 Uiso 1 calc . . GR .
O17 O 0.61609(10) 0.78368(7) 0.87082(17) 0.0197(3) Uani 1 d . . . .
C18 C 0.68821(13) 0.80979(10) 0.9065(2) 0.0179(4) Uani 1 d . . . .
O19 O 0.74691(11) 0.78767(8) 0.98723(18) 0.0233(3) Uani 1 d . . . .
C20 C 0.70952(14) 0.87303(11) 0.8333(3) 0.0204(4) Uani 1 d . . . .
H20 H 0.7507 0.8630 0.7507 0.025 Uiso 1 calc . . R .
C21 C 0.75911(18) 0.91929(12) 0.9288(3) 0.0313(6) Uani 1 d . . . .
H21A H 0.7779 0.9552 0.8696 0.047 Uiso 1 calc . . GR .
H21B H 0.8115 0.8988 0.9709 0.047 Uiso 1 calc . . GR .
H21C H 0.7201 0.9337 1.0077 0.047 Uiso 1 calc . . GR .
N22 N 0.62872(12) 0.89947(9) 0.7645(2) 0.0181(4) Uani 1 d . . . .
C23 C 0.55469(15) 0.90954(10) 0.8537(2) 0.0180(4) Uani 1 d . . . .
C24 C 0.46824(14) 0.91913(10) 0.7784(2) 0.0160(4) Uani 1 d . . . .
C25 C 0.46589(13) 0.92112(9) 0.6237(2) 0.0152(4) Uani 1 d . . . .
C26 C 0.54389(14) 0.91811(10) 0.5407(2) 0.0157(4) Uani 1 d . . . .
C27 C 0.63065(14) 0.90952(10) 0.6140(3) 0.0178(4) Uani 1 d . . . .
O28 O 0.70021(11) 0.91013(9) 0.54737(18) 0.0257(4) Uani 1 d . . . .
O29 O 0.56131(12) 0.90946(8) 0.98630(17) 0.0231(3) Uani 1 d . . . .
C30 C 0.39089(15) 0.92434(11) 0.8579(2) 0.0203(4) Uani 1 d . . . .
H30 H 0.3930 0.9235 0.9617 0.024 Uiso 1 calc . . R .
C31 C 0.30915(15) 0.93081(11) 0.7866(2) 0.0208(4) Uani 1 d . . . .
H31 H 0.2560 0.9336 0.8423 0.025 Uiso 1 calc . . R .
C32 C 0.30509(14) 0.93311(10) 0.6355(2) 0.0168(4) Uani 1 d . . . .
C33 C 0.21879(15) 0.94346(10) 0.5627(2) 0.0191(4) Uani 1 d . . . .
N34 N 0.22010(11) 0.94743(8) 0.4091(2) 0.0165(3) Uani 1 d . . . .
C35 C 0.29433(14) 0.93700(10) 0.3229(2) 0.0168(4) Uani 1 d . . . .
C36 C 0.38072(13) 0.93019(9) 0.3981(2) 0.0151(4) Uani 1 d . . . .
C37 C 0.38311(14) 0.92798(10) 0.5522(2) 0.0147(4) Uani 1 d . . . .
C38 C 0.45838(14) 0.92726(10) 0.3186(2) 0.0174(4) Uani 1 d . . . .
H38 H 0.4565 0.9294 0.2149 0.021 Uiso 1 calc . . R .
C39 C 0.54001(14) 0.92115(10) 0.3903(3) 0.0179(4) Uani 1 d . . . .
H39 H 0.5933 0.9191 0.3347 0.021 Uiso 1 calc . . R .
O40 O 0.14994(11) 0.94926(9) 0.63056(19) 0.0291(4) Uani 1 d . . D .
O41 O 0.28765(11) 0.93401(8) 0.18999(18) 0.0229(3) Uani 1 d . . . .
C42 C 0.13509(14) 0.95913(11) 0.3341(2) 0.0194(4) Uani 1 d . . . .
H42 H 0.0886 0.9627 0.4119 0.023 Uiso 1 calc . . R .
C43 C 0.13567(16) 1.02080(11) 0.2526(3) 0.0238(5) Uani 1 d . . . .
H43A H 0.1543 1.0544 0.3189 0.036 Uiso 1 calc . . GR .
H43B H 0.0759 1.0297 0.2156 0.036 Uiso 1 calc . . GR .
H43C H 0.1773 1.0182 0.1703 0.036 Uiso 1 calc . . GR .
C44 C 0.11148(15) 0.90208(11) 0.2424(3) 0.0221(5) Uani 1 d . . . .
O45 O 0.06267(11) 0.90891(8) 0.13138(18) 0.0252(3) Uani 1 d . . D .
O46 O 0.13752(11) 0.84914(8) 0.28295(19) 0.0249(4) Uani 1 d . . . .
O47 O 0.68711(12) 0.67142(9) 1.0217(2) 0.0285(4) Uani 1 d . . D .
H47A H 0.7215 0.7049 1.0339 0.043 Uiso 1 d . . DGR .
H47B H 0.715(3) 0.6436(13) 0.978(5) 0.106(19) Uiso 1 d . . D .
O48 O 0.0282(3) 0.9920(3) 0.9071(6) 0.0654(15) Uani 0.50 d A -1 . U
H48A H 0.0128 1.0058 0.8236 0.098 Uiso 0.50 d A -1 DG .
H48B H -0.0043 1.0084 0.9726 0.098 Uiso 0.50 d A -1 DG .

loop_
_atom_site_aniso_label
_atom_site_aniso_U_11
_atom_site_aniso_U_22
_atom_site_aniso_U_33
_atom_site_aniso_U_23
_atom_site_aniso_U_13
_atom_site_aniso_U_12
Co1 0.01455(12) 0.02042(13) 0.01518(12) -0.00099(12) 0.00008(11) 0.00075(11)
N2 0.0214(8) 0.0219(9) 0.0170(9) 0.0011(8) 0.0012(7) 0.0026(7)
N3 0.0244(10) 0.0218(9) 0.0183(9) 0.0020(8) 0.0036(7) 0.0049(8)
C4 0.0210(10) 0.0257(11) 0.0151(9) 0.0010(9) 0.0011(9) 0.0002(9)
C5 0.0179(10) 0.0256(11) 0.0119(9) -0.0003(8) -0.0011(7) 0.0008(8)
C6 0.0185(10) 0.0211(10) 0.0134(8) -0.0005(8) -0.0012(8) 0.0009(8)
C7 0.0319(11) 0.0213(10) 0.0167(9) -0.0011(9) 0.0036(10) 0.0011(9)
C8 0.0248(10) 0.0270(11) 0.0226(10) 0.0087(10) 0.0016(11) 0.0023(9)
C9 0.0227(10) 0.0307(12) 0.0123(9) -0.0013(10) 0.0002(9) 0.0068(9)
C10 0.0177(10) 0.0235(10) 0.0118(9) -0.0020(8) 0.0014(7) 0.0013(8)
C11 0.0180(9) 0.0199(9) 0.0129(9) -0.0021(9) 0.0012(8) -0.0004(7)
N12 0.0109(8) 0.0249(9) 0.0123(8) -0.0010(7) 0.0018(6) -0.0028(7)
N13 0.0115(8) 0.0278(10) 0.0114(8) 0.0014(7) 0.0011(6) -0.0008(7)
C14 0.0158(10) 0.0253(11) 0.0140(9) -0.0035(8) -0.0011(8) 0.0026(8)
C15 0.0164(11) 0.0564(18) 0.0214(11) -0.0067(12) -0.0012(9) 0.0011(11)
C16 0.0211(12) 0.0306(12) 0.0170(10) 0.0016(9) 0.0038(8) -0.0059(9)
O17 0.0162(7) 0.0210(7) 0.0219(8) -0.0004(6) -0.0053(6) -0.0018(6)
C18 0.0175(9) 0.0211(9) 0.0152(8) -0.0016(10) -0.0036(8) 0.0015(8)
O19 0.0186(8) 0.0298(9) 0.0216(7) 0.0044(7) -0.0089(6) -0.0011(6)
C20 0.0141(10) 0.0237(11) 0.0235(11) 0.0034(9) -0.0060(8) 0.0010(8)
C21 0.0274(13) 0.0253(12) 0.0412(15) -0.0014(11) -0.0162(11) -0.0036(10)
N22 0.0148(8) 0.0209(9) 0.0185(9) 0.0030(8) -0.0036(7) -0.0018(7)
C23 0.0184(11) 0.0144(9) 0.0213(10) 0.0013(8) -0.0006(8) -0.0017(8)
C24 0.0166(9) 0.0160(9) 0.0154(9) 0.0009(8) -0.0017(8) 0.0005(8)
C25 0.0155(9) 0.0130(9) 0.0170(10) -0.0004(8) -0.0015(8) -0.0009(7)
C26 0.0146(10) 0.0138(9) 0.0188(10) -0.0001(8) -0.0015(7) -0.0006(7)
C27 0.0169(9) 0.0183(9) 0.0182(10) -0.0014(9) -0.0007(8) -0.0008(7)
O28 0.0156(8) 0.0375(10) 0.0241(8) 0.0032(8) 0.0008(6) -0.0002(7)
O29 0.0252(8) 0.0269(8) 0.0172(7) -0.0001(6) -0.0027(7) -0.0008(7)
C30 0.0227(11) 0.0222(11) 0.0159(10) 0.0033(9) 0.0013(8) 0.0020(9)
C31 0.0195(10) 0.0241(11) 0.0190(10) 0.0018(9) 0.0029(9) -0.0001(9)
C32 0.0145(9) 0.0175(10) 0.0183(10) 0.0018(8) 0.0003(8) 0.0003(8)
C33 0.0201(11) 0.0188(10) 0.0183(10) 0.0019(8) 0.0016(8) -0.0004(8)
N34 0.0133(8) 0.0184(8) 0.0180(8) -0.0010(8) -0.0029(7) -0.0009(6)
C35 0.0180(10) 0.0150(9) 0.0174(10) -0.0019(8) -0.0001(8) 0.0000(8)
C36 0.0163(9) 0.0137(9) 0.0153(9) -0.0019(9) -0.0003(9) -0.0013(7)
C37 0.0146(9) 0.0124(9) 0.0172(9) -0.0007(8) -0.0001(7) -0.0011(7)
C38 0.0188(10) 0.0181(10) 0.0153(9) -0.0024(8) -0.0003(8) -0.0004(8)
C39 0.0165(9) 0.0188(9) 0.0184(9) -0.0008(9) 0.0026(8) 0.0005(7)
O40 0.0155(8) 0.0482(11) 0.0236(9) 0.0056(8) 0.0044(6) 0.0047(7)
O41 0.0200(8) 0.0320(9) 0.0166(7) -0.0044(7) -0.0023(6) 0.0038(7)
C42 0.0144(10) 0.0232(11) 0.0205(10) -0.0009(9) -0.0022(8) -0.0007(8)
C43 0.0208(11) 0.0230(11) 0.0276(12) 0.0001(10) -0.0045(9) 0.0028(9)
C44 0.0159(10) 0.0255(11) 0.0248(11) -0.0041(9) -0.0021(8) -0.0019(8)
O45 0.0221(8) 0.0271(8) 0.0263(8) -0.0042(7) -0.0074(7) 0.0035(7)
O46 0.0259(9) 0.0192(8) 0.0296(9) -0.0007(7) -0.0071(7) -0.0034(7)
O47 0.0243(9) 0.0266(9) 0.0347(10) 0.0065(8) -0.0098(8) -0.0003(7)
O48 0.0672(18) 0.0625(17) 0.0665(17) 0.0025(10) -0.0078(10) -0.0053(10)

loop_
_atom_type_symbol
_atom_type_description
_atom_type_scat_dispersion_real
_atom_type_scat_dispersion_imag
_atom_type_scat_source
C C 0.0033 0.0016 'International Tables Vol C Tables 4.2.6.8 and 6.1.1.4'
H H 0.0000 0.0000 'International Tables Vol C Tables 4.2.6.8 and 6.1.1.4'
Co Co 0.3494 0.9721 'International Tables Vol C Tables 4.2.6.8 and 6.1.1.4'
N N 0.0061 0.0033 'International Tables Vol C Tables 4.2.6.8 and 6.1.1.4'
O O 0.0106 0.0060 'International Tables Vol C Tables 4.2.6.8 and 6.1.1.4'

loop_
_geom_angle_atom_site_label_1
_geom_angle_atom_site_label_2
_geom_angle_atom_site_label_3
_geom_angle
_geom_angle_site_symmetry_1
_geom_angle_site_symmetry_3
N2 Co1 N12 94.34(7) . 1_554
N2 Co1 C44 122.19(8) . 3_566
N2 Co1 O45 91.97(7) . 3_566
N2 Co1 O46 152.18(7) . 3_566
N2 Co1 O47 92.37(8) . .
N12 Co1 C44 93.72(7) 1_554 3_566
N12 Co1 O45 96.99(7) 1_554 3_566
N12 Co1 O46 89.34(7) 1_554 3_566
N12 Co1 O47 173.29(8) 1_554 .
O17 Co1 N2 109.47(7) . .
O17 Co1 N12 89.14(7) . 1_554
O17 Co1 C44 127.81(7) . 3_566
O17 Co1 O45 157.24(6) . 3_566
O17 Co1 O46 98.14(6) . 3_566
O17 Co1 O47 88.88(6) . .
O45 Co1 C44 30.22(7) 3_566 3_566
O46 Co1 C44 29.99(7) 3_566 3_566
O46 Co1 O45 60.20(6) 3_566 3_566
O46 Co1 O47 84.58(7) 3_566 .
O47 Co1 C44 82.45(8) . 3_566
O47 Co1 O45 82.49(7) . 3_566
N3 N2 Co1 121.19(14) . .
C6 N2 Co1 133.08(16) . .
C6 N2 N3 105.15(17) . .
C4 N3 N2 112.20(18) . .
N3 C4 C5 106.29(19) . .
N3 C4 C8 121.0(2) . .
C5 C4 C8 132.7(2) . .
C4 C5 C6 105.57(19) . .
C4 C5 C9 128.7(2) . .
C6 C5 C9 125.7(2) . .
N2 C6 C5 110.8(2) . .
N2 C6 C7 120.69(19) . .
C5 C6 C7 128.5(2) . .
C10 C9 C5 113.93(18) . .
C11 C10 C9 126.5(2) . .
C14 C10 C9 128.1(2) . .
C14 C10 C11 105.33(18) . .
C10 C11 C16 127.1(2) . .
N12 C11 C10 110.51(18) . .
N12 C11 C16 122.35(19) . .
C11 N12 Co1 129.63(14) . 1_556
C11 N12 N13 105.35(17) . .
N13 N12 Co1 124.06(13) . 1_556
C14 N13 N12 111.96(17) . .
C10 C14 C15 131.3(2) . .
N13 C14 C10 106.84(19) . .
N13 C14 C15 121.9(2) . .
C18 O17 Co1 132.98(14) . .
O17 C18 C20 116.96(18) . .
O19 C18 O17 126.6(2) . .
O19 C18 C20 116.22(19) . .
C21 C20 C18 115.03(19) . .
N22 C20 C18 110.30(17) . .
N22 C20 C21 113.68(19) . .
C23 N22 C20 117.75(18) . .
C27 N22 C20 117.45(18) . .
C27 N22 C23 124.71(18) . .
N22 C23 C24 116.67(18) . .
O29 C23 N22 121.1(2) . .
O29 C23 C24 122.3(2) . .
C25 C24 C23 119.27(19) . .
C30 C24 C23 120.45(19) . .
C30 C24 C25 120.3(2) . .
C26 C25 C24 121.29(19) . .
C26 C25 C37 119.57(19) . .
C37 C25 C24 119.11(19) . .
C25 C26 C27 120.06(19) . .
C39 C26 C25 120.22(19) . .
C39 C26 C27 119.69(19) . .
N22 C27 C26 116.62(18) . .
O28 C27 N22 121.1(2) . .
O28 C27 C26 122.3(2) . .
C24 C30 C31 120.4(2) . .
C32 C31 C30 120.5(2) . .
C31 C32 C33 119.6(2) . .
C31 C32 C37 120.1(2) . .
C37 C32 C33 120.21(19) . .
N34 C33 C32 116.54(19) . .
O40 C33 C32 122.4(2) . .
O40 C33 N34 121.1(2) . .
C33 N34 C42 117.56(18) . .
C35 N34 C33 124.72(18) . .
C35 N34 C42 117.58(18) . .
N34 C35 C36 117.42(18) . .
O41 C35 N34 120.5(2) . .
O41 C35 C36 122.0(2) . .
C37 C36 C35 119.38(18) . .
C38 C36 C35 120.38(19) . .
C38 C36 C37 120.23(19) . .
C32 C37 C25 119.65(19) . .
C32 C37 C36 121.18(19) . .
C36 C37 C25 119.17(19) . .
C36 C38 C39 120.2(2) . .
C26 C39 C38 120.6(2) . .
N34 C42 C43 111.83(18) . .
N34 C42 C44 108.93(18) . .
C43 C42 C44 115.20(19) . .
C42 C44 Co1 176.84(17) . 3_466
O45 C44 Co1 62.28(12) . 3_466
O45 C44 C42 119.2(2) . .
O46 C44 Co1 59.40(12) . 3_466
O46 C44 C42 119.0(2) . .
O46 C44 O45 121.7(2) . .
C44 O45 Co1 87.51(14) . 3_466
C44 O46 Co1 90.61(14) . 3_466

loop_
_geom_bond_atom_site_label_1
_geom_bond_atom_site_label_2
_geom_bond_distance
_geom_bond_site_symmetry_2
Co1 N2 2.0702(18) .
Co1 N12 2.1137(18) 1_554
Co1 O17 2.0507(16) .
Co1 C44 2.503(2) 3_566
Co1 O45 2.2182(17) 3_566
Co1 O46 2.1548(17) 3_566
Co1 O47 2.1777(18) .
N2 N3 1.359(3) .
N2 C6 1.333(3) .
N3 C4 1.351(3) .
C4 C5 1.381(3) .
C4 C8 1.488(3) .
C5 C6 1.404(3) .
C5 C9 1.513(3) .
C6 C7 1.490(3) .
C9 C10 1.506(3) .
C10 C11 1.408(3) .
C10 C14 1.374(3) .
C11 N12 1.335(3) .
C11 C16 1.487(3) .
N12 Co1 2.1137(18) 1_556
N12 N13 1.354(2) .
N13 C14 1.349(3) .
C14 C15 1.494(3) .
O17 C18 1.263(3) .
C18 O19 1.244(3) .
C18 C20 1.539(3) .
C20 C21 1.514(3) .
C20 N22 1.481(3) .
N22 C23 1.397(3) .
N22 C27 1.393(3) .
C23 C24 1.486(3) .
C23 O29 1.216(3) .
C24 C25 1.415(3) .
C24 C30 1.377(3) .
C25 C26 1.399(3) .
C25 C37 1.414(3) .
C26 C27 1.479(3) .
C26 C39 1.377(3) .
C27 O28 1.211(3) .
C30 C31 1.399(3) .
C31 C32 1.383(3) .
C32 C33 1.476(3) .
C32 C37 1.404(3) .
C33 N34 1.406(3) .
C33 O40 1.214(3) .
N34 C35 1.386(3) .
N34 C42 1.473(3) .
C35 C36 1.478(3) .
C35 O41 1.220(3) .
C36 C37 1.410(3) .
C36 C38 1.378(3) .
C38 C39 1.398(3) .
C42 C43 1.512(3) .
C42 C44 1.520(3) .
C44 Co1 2.503(2) 3_466
C44 O45 1.261(3) .
C44 O46 1.251(3) .
O45 Co1 2.2181(17) 3_466
O46 Co1 2.1548(17) 3_466

loop_
_geom_hbond_atom_site_label_D
_geom_hbond_atom_site_label_H
_geom_hbond_atom_site_label_A
_geom_hbond_distance_DH
_geom_hbond_distance_HA
_geom_hbond_distance_DA
_geom_hbond_angle_DHA
_geom_hbond_site_symmetry_A
N3 H3 O48 0.88 2.10 2.941(6) 158.9 3_567
N3 H3 O48 0.88 2.50 3.215(6) 138.3 4_547
N13 H13 O19 0.88 2.13 2.856(2) 139.1 3_468
O47 H47A O19 0.89 1.86 2.656(2) 148.7 .
O48 H48B O45 0.85 2.45 3.247(6) 157.4 2_576

loop_
_geom_torsion_atom_site_label_1
_geom_torsion_atom_site_label_2
_geom_torsion_atom_site_label_3
_geom_torsion_atom_site_label_4
_geom_torsion
_geom_torsion_site_symmetry_1
_geom_torsion_site_symmetry_4
Co1 N2 N3 C4 172.51(15) . .
Co1 N2 C6 C5 -170.91(16) . .
Co1 N2 C6 C7 8.4(3) . .
Co1 N12 N13 C14 -170.36(15) 1_556 .
Co1 O17 C18 O19 -10.1(4) . .
Co1 O17 C18 C20 164.53(15) . .
N2 Co1 O17 C18 96.5(2) . .
N2 N3 C4 C5 -0.4(3) . .
N2 N3 C4 C8 -180.0(2) . .
N3 N2 C6 C5 0.1(2) . .
N3 N2 C6 C7 179.5(2) . .
N3 C4 C5 C6 0.4(2) . .
N3 C4 C5 C9 -179.1(2) . .
C4 C5 C6 N2 -0.4(3) . .
C4 C5 C6 C7 -179.6(2) . .
C4 C5 C9 C10 39.4(3) . .
C5 C9 C10 C11 49.0(3) . .
C5 C9 C10 C14 -129.5(2) . .
C6 N2 N3 C4 0.1(3) . .
C6 C5 C9 C10 -140.0(2) . .
C8 C4 C5 C6 180.0(2) . .
C8 C4 C5 C9 0.5(4) . .
C9 C5 C6 N2 179.1(2) . .
C9 C5 C6 C7 -0.1(4) . .
C9 C10 C11 N12 -177.9(2) . .
C9 C10 C11 C16 2.5(4) . .
C9 C10 C14 N13 177.6(2) . .
C9 C10 C14 C15 -3.9(4) . .
C10 C11 N12 Co1 168.82(15) . 1_556
C10 C11 N12 N13 -0.2(2) . .
C11 C10 C14 N13 -1.1(3) . .
C11 C10 C14 C15 177.4(3) . .
C11 N12 N13 C14 -0.6(2) . .
N12 Co1 N2 N3 124.98(17) 1_554 .
N12 Co1 N2 C6 -65.1(2) 1_554 .
N12 Co1 O17 C18 -169.2(2) 1_554 .
N12 N13 C14 C10 1.1(3) . .
N12 N13 C14 C15 -177.6(2) . .
C14 C10 C11 N12 0.8(3) . .
C14 C10 C11 C16 -178.8(2) . .
C16 C11 N12 Co1 -11.6(3) . 1_556
C16 C11 N12 N13 179.4(2) . .
O17 Co1 N2 N3 -144.39(16) . .
O17 Co1 N2 C6 25.5(2) . .
O17 C18 C20 C21 145.8(2) . .
O17 C18 C20 N22 15.6(3) . .
C18 C20 N22 C23 57.4(3) . .
C18 C20 N22 C27 -119.4(2) . .
O19 C18 C20 C21 -39.0(3) . .
O19 C18 C20 N22 -169.16(19) . .
C20 N22 C23 C24 -163.75(18) . .
C20 N22 C23 O29 15.2(3) . .
C20 N22 C27 C26 162.86(18) . .
C20 N22 C27 O28 -16.0(3) . .
C21 C20 N22 C23 -73.5(3) . .
C21 C20 N22 C27 109.7(2) . .
N22 C23 C24 C25 -3.5(3) . .
N22 C23 C24 C30 174.8(2) . .
C23 N22 C27 C26 -13.7(3) . .
C23 N22 C27 O28 167.4(2) . .
C23 C24 C25 C26 -4.0(3) . .
C23 C24 C25 C37 177.73(19) . .
C23 C24 C30 C31 -177.4(2) . .
C24 C25 C26 C27 3.1(3) . .
C24 C25 C26 C39 -179.0(2) . .
C24 C25 C37 C32 0.4(3) . .
C24 C25 C37 C36 179.78(19) . .
C24 C30 C31 C32 -1.1(4) . .
C25 C24 C30 C31 0.9(3) . .
C25 C26 C27 N22 5.3(3) . .
C25 C26 C27 O28 -175.8(2) . .
C25 C26 C39 C38 0.0(3) . .
C26 C25 C37 C32 -177.9(2) . .
C26 C25 C37 C36 1.5(3) . .
C27 N22 C23 C24 12.8(3) . .
C27 N22 C23 O29 -168.2(2) . .
C27 C26 C39 C38 177.97(19) . .
O29 C23 C24 C25 177.5(2) . .
O29 C23 C24 C30 -4.2(3) . .
C30 C24 C25 C26 177.8(2) . .
C30 C24 C25 C37 -0.5(3) . .
C30 C31 C32 C33 -176.6(2) . .
C30 C31 C32 C37 1.0(3) . .
C31 C32 C33 N34 177.9(2) . .
C31 C32 C33 O40 -1.1(3) . .
C31 C32 C37 C25 -0.7(3) . .
C31 C32 C37 C36 180.0(2) . .
C32 C33 N34 C35 5.8(3) . .
C32 C33 N34 C42 -178.69(18) . .
C33 C32 C37 C25 176.94(19) . .
C33 C32 C37 C36 -2.4(3) . .
C33 N34 C35 C36 -9.2(3) . .
C33 N34 C35 O41 171.2(2) . .
C33 N34 C42 C43 116.9(2) . .
C33 N34 C42 C44 -114.6(2) . .
N34 C35 C36 C37 6.5(3) . .
N34 C35 C36 C38 -172.22(19) . .
N34 C42 C44 Co1 89(3) . 3_466
N34 C42 C44 O45 -154.0(2) . .
N34 C42 C44 O46 29.4(3) . .
C35 N34 C42 C43 -67.3(2) . .
C35 N34 C42 C44 61.2(2) . .
C35 C36 C37 C25 179.66(18) . .
C35 C36 C37 C32 -1.0(3) . .
C35 C36 C38 C39 179.67(19) . .
C36 C38 C39 C26 -0.1(3) . .
C37 C25 C26 C27 -178.64(19) . .
C37 C25 C26 C39 -0.7(3) . .
C37 C32 C33 N34 0.3(3) . .
C37 C32 C33 O40 -178.7(2) . .
C37 C36 C38 C39 0.9(3) . .
C38 C36 C37 C25 -1.6(3) . .
C38 C36 C37 C32 177.7(2) . .
C39 C26 C27 N22 -172.7(2) . .
C39 C26 C27 O28 6.2(3) . .
O40 C33 N34 C35 -175.2(2) . .
O40 C33 N34 C42 0.3(3) . .
O41 C35 C36 C37 -173.9(2) . .
O41 C35 C36 C38 7.4(3) . .
C42 N34 C35 C36 175.34(18) . .
C42 N34 C35 O41 -4.3(3) . .
C42 C44 O45 Co1 -176.82(19) . 3_466
C42 C44 O46 Co1 176.83(19) . 3_466
C43 C42 C44 Co1 -144(3) . 3_466
C43 C42 C44 O45 -27.4(3) . .
C43 C42 C44 O46 156.0(2) . .
C44 Co1 N2 N3 27.8(2) 3_566 .
C44 Co1 N2 C6 -162.29(19) 3_566 .
C44 Co1 O17 C18 -75.2(2) 3_566 .
O45 Co1 N2 N3 27.82(17) 3_566 .
O45 Co1 N2 C6 -162.3(2) 3_566 .
O45 Co1 O17 C18 -63.0(3) 3_566 .
O45 C44 O46 Co1 0.3(2) . 3_466
O46 Co1 N2 N3 28.1(3) 3_566 .
O46 Co1 N2 C6 -161.98(18) 3_566 .
O46 Co1 O17 C18 -80.0(2) 3_566 .
O46 C44 O45 Co1 -0.3(2) . 3_466
O47 Co1 N2 N3 -54.74(17) . .
O47 Co1 N2 C6 115.1(2) . .
O47 Co1 O17 C18 4.4(2) . .
